data_4080195
loop_
_publ_author_name
'Woodruff, Daniel N.'
'Tuna, Floriana'
'Bodensteiner, Michael'
'Winpenny, Richard E. P.'
'Layfield, Richard A.'

_publ_section_title
;
 Single-Molecule Magnetism in Tetrametallic Terbium and Dysprosium
 Thiolate Cages
;
_journal_issue 5
_journal_name_full Organometallics
_journal_page_first 1224
_journal_paper_doi 10.1021/om3010096
_journal_volume 32
_journal_year 2013
_chemical_formula_sum 'C58 H149 Gd4 Li N4 O4 S9 Si8'
_chemical_formula_weight 2188.12
_chemical_name_systematic
;
 ?
;
_space_group_IT_number 14
_symmetry_cell_setting monoclinic
_symmetry_Int_Tables_number 14
_symmetry_space_group_name_Hall '-P 2ybc'
_symmetry_space_group_name_H-M 'P 1 21/c 1'
_atom_sites_solution_hydrogens geom
_atom_sites_solution_primary direct
_atom_sites_solution_secondary difmap
_audit_creation_method SHELXL-97
_cell_angle_alpha 90.00
_cell_angle_beta 91.664(3)
_cell_angle_gamma 90.00
_cell_formula_units_Z 4
_cell_length_a 14.8584(5)
_cell_length_b 25.4645(8)
_cell_length_c 26.6088(10)
_cell_measurement_reflns_used 19278
_cell_measurement_temperature 102(1)
_cell_measurement_theta_max 28.5831
_cell_measurement_theta_min 2.8634
_cell_volume 10063.5(6)
_computing_cell_refinement
;
CrysAlisPro, Agilent Technologies,
Version 1.171.36.21 (release 14-08-2012 CrysAlis171 .NET)
(compiled Sep 14 2012,17:21:16)
;
_computing_data_collection
;
CrysAlisPro, Agilent Technologies,
Version 1.171.36.21 (release 14-08-2012 CrysAlis171 .NET)
(compiled Sep 14 2012,17:21:16)
;
_computing_data_reduction
;
CrysAlisPro, Agilent Technologies,
Version 1.171.36.21 (release 14-08-2012 CrysAlis171 .NET)
(compiled Sep 14 2012,17:21:16)
;
_computing_molecular_graphics 'SXGRAPH (Farrugia, 1999)'
_computing_publication_material 'PLATON (Spek, 2003)'
_computing_structure_refinement 'SHELXL-97 (Sheldrick, 1997)'
_computing_structure_solution 'SUPERFLIP (Palatinus, Chapuis, 2007)'
_diffrn_ambient_temperature 102(1)
_diffrn_detector_area_resol_mean 8.3367
_diffrn_measured_fraction_theta_full 0.998
_diffrn_measured_fraction_theta_max 0.890
_diffrn_measurement_device_type 'Xcalibur, Sapphire2, large Be window'
_diffrn_measurement_method '/w scans'
_diffrn_radiation_monochromator graphite
_diffrn_radiation_source 'fine-focus sealed tube'
_diffrn_radiation_type MoK\a
_diffrn_radiation_wavelength 0.71073
_diffrn_reflns_av_R_equivalents 0.0613
_diffrn_reflns_av_sigmaI/netI 0.1123
_diffrn_reflns_limit_h_max 19
_diffrn_reflns_limit_h_min -18
_diffrn_reflns_limit_k_max 27
_diffrn_reflns_limit_k_min -32
_diffrn_reflns_limit_l_max 32
_diffrn_reflns_limit_l_min -33
_diffrn_reflns_number 71405
_diffrn_reflns_theta_full 26.50
_diffrn_reflns_theta_max 28.65
_diffrn_reflns_theta_min 2.98
_exptl_absorpt_coefficient_mu 2.922
_exptl_absorpt_correction_T_max 1.00000
_exptl_absorpt_correction_T_min 0.73181
_exptl_absorpt_correction_type multi-scan
_exptl_absorpt_process_details
;
CrysAlisPro, Agilent Technologies,
Version 1.171.36.21 (release 14-08-2012 CrysAlis171 .NET)
(compiled Sep 14 2012,17:21:16)
Empirical absorption correction using spherical harmonics,
 implemented in SCALE3 ABSPACK scaling algorithm.
;
_exptl_crystal_colour colourless
_exptl_crystal_density_diffrn 1.444
_exptl_crystal_density_method 'not measured'
_exptl_crystal_description block
_exptl_crystal_F_000 4448
_exptl_crystal_size_max 0.45
_exptl_crystal_size_mid 0.43
_exptl_crystal_size_min 0.34
_platon_squeeze_details
;
;
_refine_diff_density_max 2.476
_refine_diff_density_min -2.507
_refine_diff_density_rms 0.153
_refine_ls_extinction_method none
_refine_ls_goodness_of_fit_ref 1.111
_refine_ls_hydrogen_treatment constr
_refine_ls_matrix_type full
_refine_ls_number_parameters 749
_refine_ls_number_reflns 23018
_refine_ls_number_restraints 288
_refine_ls_restrained_S_all 1.114
_refine_ls_R_factor_all 0.1430
_refine_ls_R_factor_gt 0.0696
_refine_ls_shift/su_max 0.015
_refine_ls_shift/su_mean 0.001
_refine_ls_structure_factor_coef Fsqd
_refine_ls_weighting_details 'calc w=1/[\s^2^(Fo^2^)+(0.0885P)^2^+0.0000P] where P=(Fo^2^+2Fc^2^)/3'
_refine_ls_weighting_scheme calc
_refine_ls_wR_factor_gt 0.1830
_refine_ls_wR_factor_ref 0.2021
_reflns_number_gt 10511
_reflns_number_total 23018
_reflns_threshold_expression >2\s(I)
_cod_data_source_file om3010096_si_002.cif
_cod_data_source_block oral184
_cod_depositor_comments
;
The following automatic conversions were performed:

'_symmetry_cell_setting' value 'Monoclinic' changed to 'monoclinic'
according to /home/saulius/struct/CIF-dictionaries/cif_core.dic
dictionary named 'cif_core.dic' version 2.4.2 from 2011-04-26.

Automatic conversion script
Id: cif_fix_values 1891 2012-01-12 08:04:46Z andrius 
;
_cod_original_sg_symbol_H-M 'P 21/c'
_cod_database_code 4080195

loop_
_symmetry_equiv_pos_as_xyz
'x, y, z'
'-x, y+1/2, -z+1/2'
'-x, -y, -z'
'x, -y-1/2, z-1/2'

loop_
_atom_site_label
_atom_site_type_symbol
_atom_site_fract_x
_atom_site_fract_y
_atom_site_fract_z
_atom_site_U_iso_or_equiv
_atom_site_adp_type
_atom_site_occupancy
_atom_site_symmetry_multiplicity
_atom_site_calc_flag
_atom_site_refinement_flags
_atom_site_disorder_assembly
_atom_site_disorder_group
C1 C 0.2611(8) 0.3289(4) 0.3770(4) 0.123(4) Uani 1 1 d . . .
H1A H 0.3072 0.3500 0.3939 0.148 Uiso 1 1 calc R . .
H1B H 0.2067 0.3313 0.3962 0.148 Uiso 1 1 calc R . .
C2 C 0.2909(10) 0.2738(5) 0.3753(5) 0.166(6) Uani 1 1 d . . .
H2A H 0.3004 0.2608 0.4089 0.249 Uiso 1 1 calc R . .
H2B H 0.3461 0.2716 0.3575 0.249 Uiso 1 1 calc R . .
H2C H 0.2455 0.2530 0.3582 0.249 Uiso 1 1 calc R . .
C3 C 0.1872(8) 0.5328(4) 0.3928(3) 0.116(4) Uani 1 1 d . . .
H3A H 0.2323 0.5565 0.3800 0.140 Uiso 1 1 calc R . .
H3B H 0.1286 0.5445 0.3803 0.140 Uiso 1 1 calc R . .
C4 C 0.1901(12) 0.5346(6) 0.4499(4) 0.207(8) Uani 1 1 d . . .
H4A H 0.1790 0.5698 0.4609 0.310 Uiso 1 1 calc R . .
H4B H 0.2484 0.5234 0.4623 0.310 Uiso 1 1 calc R . .
H4C H 0.1449 0.5116 0.4626 0.310 Uiso 1 1 calc R . .
C5 C -0.1389(7) 0.3946(5) 0.2302(6) 0.153(6) Uani 1 1 d . . .
H5A H -0.1486 0.3872 0.2654 0.184 Uiso 1 1 calc R . .
H5B H -0.1723 0.4260 0.2209 0.184 Uiso 1 1 calc R . .
C6 C -0.1714(7) 0.3473(5) 0.1970(6) 0.176(7) Uani 1 1 d . . .
H6A H -0.2342 0.3411 0.2021 0.265 Uiso 1 1 calc R . .
H6B H -0.1375 0.3165 0.2063 0.265 Uiso 1 1 calc R . .
H6C H -0.1624 0.3552 0.1623 0.265 Uiso 1 1 calc R . .
C7 C 0.5107(6) 0.4452(4) 0.1856(4) 0.089(3) Uani 1 1 d . . .
H7A H 0.5270 0.4791 0.1720 0.107 Uiso 1 1 calc R . .
H7B H 0.5468 0.4393 0.2160 0.107 Uiso 1 1 calc R . .
C8 C 0.5300(6) 0.4017(4) 0.1469(4) 0.123(4) Uani 1 1 d . . .
H8A H 0.5926 0.4022 0.1391 0.185 Uiso 1 1 calc R . .
H8B H 0.4943 0.4078 0.1168 0.185 Uiso 1 1 calc R . .
H8C H 0.5149 0.3681 0.1607 0.185 Uiso 1 1 calc R . .
C9 C 0.4781(14) 0.5515(9) 0.2656(9) 0.104(3) Uani 0.50 1 d PD A 1
H9A H 0.4998 0.5156 0.2640 0.125 Uiso 0.50 1 calc PR A 1
H9B H 0.4853 0.5678 0.2331 0.125 Uiso 0.50 1 calc PR A 1
C10 C 0.5321(13) 0.5831(8) 0.3079(7) 0.104(3) Uani 0.50 1 d PD A 1
H10A H 0.5948 0.5840 0.3001 0.156 Uiso 0.50 1 calc PR A 1
H10B H 0.5250 0.5663 0.3398 0.156 Uiso 0.50 1 calc PR A 1
H10C H 0.5093 0.6184 0.3094 0.156 Uiso 0.50 1 calc PR A 1
C9A C 0.4789(16) 0.5543(8) 0.2688(11) 0.104(3) Uani 0.50 1 d PD A 2
H9X H 0.5096 0.5254 0.2858 0.125 Uiso 0.50 1 calc PR A 2
H9Y H 0.4860 0.5500 0.2329 0.125 Uiso 0.50 1 calc PR A 2
C10A C 0.5230(13) 0.6082(7) 0.2865(8) 0.104(3) Uani 0.50 1 d PD A 2
H10X H 0.5855 0.6085 0.2783 0.156 Uiso 0.50 1 calc PR A 2
H10Y H 0.5176 0.6119 0.3222 0.156 Uiso 0.50 1 calc PR A 2
H10Z H 0.4926 0.6368 0.2697 0.156 Uiso 0.50 1 calc PR A 2
C11 C 0.3476(7) 0.6715(4) 0.2026(4) 0.109(4) Uani 1 1 d . . .
H11A H 0.3634 0.7076 0.2081 0.164 Uiso 1 1 calc R . .
H11B H 0.3773 0.6500 0.2277 0.164 Uiso 1 1 calc R . .
H11C H 0.2836 0.6673 0.2047 0.164 Uiso 1 1 calc R . .
C12 C 0.3122(7) 0.6924(4) 0.0947(4) 0.118(4) Uani 1 1 d . . .
H12A H 0.3459 0.7228 0.0850 0.177 Uiso 1 1 calc R . .
H12B H 0.2585 0.7034 0.1109 0.177 Uiso 1 1 calc R . .
H12C H 0.2964 0.6721 0.0654 0.177 Uiso 1 1 calc R . .
C13 C 0.5073(6) 0.6699(4) 0.1372(6) 0.161(6) Uani 1 1 d . . .
H13A H 0.5126 0.7043 0.1229 0.241 Uiso 1 1 calc R . .
H13B H 0.5383 0.6450 0.1168 0.241 Uiso 1 1 calc R . .
H13C H 0.5336 0.6698 0.1706 0.241 Uiso 1 1 calc R . .
C14 C 0.3575(5) 0.4908(3) 0.0656(3) 0.079(3) Uani 1 1 d . . .
H14A H 0.3752 0.4777 0.0336 0.118 Uiso 1 1 calc R . .
H14B H 0.2931 0.4938 0.0659 0.118 Uiso 1 1 calc R . .
H14C H 0.3777 0.4672 0.0917 0.118 Uiso 1 1 calc R . .
C15 C 0.5343(6) 0.5455(4) 0.0789(4) 0.101(3) Uani 1 1 d . . .
H15A H 0.5580 0.5522 0.0463 0.152 Uiso 1 1 calc R . .
H15B H 0.5471 0.5099 0.0886 0.152 Uiso 1 1 calc R . .
H15C H 0.5617 0.5691 0.1030 0.152 Uiso 1 1 calc R . .
C16 C 0.3887(7) 0.5958(4) 0.0167(3) 0.102(3) Uani 1 1 d . . .
H16A H 0.4386 0.5911 -0.0049 0.154 Uiso 1 1 calc R . .
H16B H 0.3830 0.6323 0.0251 0.154 Uiso 1 1 calc R . .
H16C H 0.3344 0.5840 -0.0001 0.154 Uiso 1 1 calc R . .
C17 C 0.1484(7) 0.6184(3) 0.2865(3) 0.092(3) Uani 1 1 d . . .
H17A H 0.1173 0.5950 0.3089 0.111 Uiso 1 1 calc R . .
H17B H 0.2111 0.6195 0.2975 0.111 Uiso 1 1 calc R . .
C18 C 0.1111(9) 0.6697(5) 0.2907(5) 0.179(6) Uani 1 1 d . . .
H18A H 0.1183 0.6817 0.3248 0.269 Uiso 1 1 calc R . .
H18B H 0.0482 0.6687 0.2814 0.269 Uiso 1 1 calc R . .
H18C H 0.1416 0.6933 0.2688 0.269 Uiso 1 1 calc R . .
C19 C -0.0592(5) 0.4386(4) 0.0858(4) 0.089(3) Uani 1 1 d . . .
H19A H -0.0578 0.4161 0.1148 0.134 Uiso 1 1 calc R . .
H19B H 0.0005 0.4509 0.0797 0.134 Uiso 1 1 calc R . .
H19C H -0.0816 0.4192 0.0571 0.134 Uiso 1 1 calc R . .
C20 C -0.1323(8) 0.5380(5) 0.0375(5) 0.184(6) Uani 1 1 d . . .
H20A H -0.1706 0.5679 0.0416 0.275 Uiso 1 1 calc R . .
H20B H -0.1537 0.5177 0.0091 0.275 Uiso 1 1 calc R . .
H20C H -0.0719 0.5495 0.0320 0.275 Uiso 1 1 calc R . .
C21 C -0.2467(7) 0.4653(5) 0.0981(8) 0.257(10) Uani 1 1 d . . .
H21A H -0.2509 0.4434 0.1273 0.385 Uiso 1 1 calc R . .
H21B H -0.2565 0.4444 0.0684 0.385 Uiso 1 1 calc R . .
H21C H -0.2914 0.4924 0.0992 0.385 Uiso 1 1 calc R . .
C22 C -0.1065(6) 0.6188(4) 0.2192(4) 0.105(4) Uani 1 1 d . . .
H22A H -0.1393 0.6503 0.2265 0.158 Uiso 1 1 calc R . .
H22B H -0.0496 0.6279 0.2055 0.158 Uiso 1 1 calc R . .
H22C H -0.0967 0.5991 0.2497 0.158 Uiso 1 1 calc R . .
C23 C -0.2726(7) 0.5529(5) 0.2043(6) 0.160(6) Uani 1 1 d . . .
H23A H -0.3240 0.5740 0.1953 0.240 Uiso 1 1 calc R . .
H23B H -0.2618 0.5543 0.2401 0.240 Uiso 1 1 calc R . .
H23C H -0.2836 0.5172 0.1943 0.240 Uiso 1 1 calc R . .
C24 C -0.2159(7) 0.6240(4) 0.1233(5) 0.163(6) Uani 1 1 d . . .
H24A H -0.2764 0.6343 0.1305 0.245 Uiso 1 1 calc R . .
H24B H -0.2154 0.6070 0.0911 0.245 Uiso 1 1 calc R . .
H24C H -0.1781 0.6545 0.1228 0.245 Uiso 1 1 calc R . .
C25 C -0.1104(17) 0.5016(10) 0.3088(10) 0.164(6) Uani 0.50 1 d PD A 1
H25X H -0.1205 0.4664 0.3214 0.197 Uiso 0.50 1 calc PR A 1
H25Y H -0.1418 0.5052 0.2765 0.197 Uiso 0.50 1 calc PR A 1
C26 C -0.1491(17) 0.5475(10) 0.3506(10) 0.164(6) Uani 0.50 1 d PD A 1
H26X H -0.1056 0.5520 0.3776 0.246 Uiso 0.50 1 calc PR A 1
H26Y H -0.2050 0.5357 0.3639 0.246 Uiso 0.50 1 calc PR A 1
H26Z H -0.1584 0.5804 0.3336 0.246 Uiso 0.50 1 calc PR A 1
C25A C -0.1386(17) 0.4889(11) 0.2868(12) 0.164(6) Uani 0.50 1 d PD A 2
H25A H -0.1535 0.4916 0.2512 0.197 Uiso 0.50 1 calc PR A 2
H25B H -0.1495 0.4532 0.2980 0.197 Uiso 0.50 1 calc PR A 2
C26A C -0.1987(16) 0.5337(11) 0.3211(11) 0.164(6) Uani 0.50 1 d PD A 2
H26A H -0.2595 0.5216 0.3239 0.246 Uiso 0.50 1 calc PR A 2
H26B H -0.1985 0.5671 0.3044 0.246 Uiso 0.50 1 calc PR A 2
H26C H -0.1713 0.5372 0.3541 0.246 Uiso 0.50 1 calc PR A 2
C27 C 0.0347(6) 0.2759(4) 0.2826(4) 0.113(4) Uani 1 1 d . E .
H27A H 0.0218 0.2400 0.2739 0.169 Uiso 1 1 calc R . .
H27B H 0.0985 0.2803 0.2872 0.169 Uiso 1 1 calc R . .
H27C H 0.0129 0.2985 0.2561 0.169 Uiso 1 1 calc R . .
C28 C 0.0179(11) 0.2432(6) 0.3884(6) 0.279(8) Uani 1 1 d . E .
H28A H 0.0336 0.2117 0.3710 0.419 Uiso 1 1 calc R . .
H28B H -0.0289 0.2357 0.4115 0.419 Uiso 1 1 calc R . .
H28C H 0.0698 0.2564 0.4066 0.419 Uiso 1 1 calc R . .
C29 C -0.1443(8) 0.2765(5) 0.3341(8) 0.269(10) Uani 1 1 d . E .
H29A H -0.1513 0.2485 0.3101 0.404 Uiso 1 1 calc R . .
H29B H -0.1765 0.3069 0.3220 0.404 Uiso 1 1 calc R . .
H29C H -0.1677 0.2657 0.3657 0.404 Uiso 1 1 calc R . .
C33 C 0.1940(5) 0.3839(3) 0.1912(3) 0.074(3) Uani 1 1 d . . .
H33A H 0.2529 0.3691 0.1988 0.088 Uiso 1 1 calc R . .
H33B H 0.1494 0.3597 0.2036 0.088 Uiso 1 1 calc R . .
C34 C 0.1824(6) 0.3878(4) 0.1388(4) 0.092(3) Uani 1 1 d . . .
H34A H 0.1889 0.3537 0.1240 0.138 Uiso 1 1 calc R . .
H34B H 0.2269 0.4111 0.1259 0.138 Uiso 1 1 calc R . .
H34C H 0.1234 0.4013 0.1307 0.138 Uiso 1 1 calc R . .
C35 C 0.4327(11) 0.4120(6) 0.4613(4) 0.186(7) Uani 1 1 d . . .
H35A H 0.3902 0.3876 0.4466 0.278 Uiso 0.50 1 calc PR B 1
H35B H 0.4021 0.4355 0.4832 0.278 Uiso 0.50 1 calc PR B 1
H35C H 0.4781 0.3930 0.4803 0.278 Uiso 0.50 1 calc PR B 1
H35X H 0.3783 0.3960 0.4483 0.278 Uiso 0.50 1 d PR B 2
H35Y H 0.4187 0.4350 0.4886 0.278 Uiso 0.50 1 d PR B 2
H35Z H 0.4733 0.3851 0.4733 0.278 Uiso 0.50 1 d PR B 2
C36 C 0.4406(9) 0.5193(5) 0.4102(5) 0.181(6) Uani 1 1 d . . .
H36A H 0.4017 0.5251 0.3813 0.272 Uiso 0.50 1 calc PR C 1
H36B H 0.4875 0.5452 0.4111 0.272 Uiso 0.50 1 calc PR C 1
H36C H 0.4063 0.5218 0.4401 0.272 Uiso 0.50 1 calc PR C 1
H36X H 0.3955 0.5233 0.3839 0.272 Uiso 0.50 1 d PR C 2
H36Y H 0.4866 0.5454 0.4064 0.272 Uiso 0.50 1 d PR C 2
H36Z H 0.4134 0.5235 0.4422 0.272 Uiso 0.50 1 d PR C 2
C37 C 0.6145(10) 0.4598(5) 0.4253(5) 0.188(7) Uani 1 1 d . . .
H37A H 0.6450 0.4796 0.4002 0.282 Uiso 1 1 calc R . .
H37B H 0.6409 0.4254 0.4281 0.282 Uiso 1 1 calc R . .
H37C H 0.6202 0.4775 0.4571 0.282 Uiso 1 1 calc R . .
C38 C 0.4860(6) 0.3354(4) 0.2781(3) 0.096(3) Uani 1 1 d . . .
H38A H 0.4706 0.3580 0.2503 0.144 Uiso 1 1 calc R . .
H38B H 0.4324 0.3190 0.2900 0.144 Uiso 1 1 calc R . .
H38C H 0.5272 0.3089 0.2675 0.144 Uiso 1 1 calc R . .
C39 C 0.6487(6) 0.4024(5) 0.3074(4) 0.138(5) Uani 1 1 d . . .
H39A H 0.6361 0.4280 0.2817 0.206 Uiso 1 1 calc R . .
H39B H 0.6837 0.3744 0.2938 0.206 Uiso 1 1 calc R . .
H39C H 0.6819 0.4186 0.3348 0.206 Uiso 1 1 calc R . .
C40 C 0.5675(9) 0.3250(5) 0.3806(4) 0.165(6) Uani 1 1 d . . .
H40A H 0.5961 0.3418 0.4091 0.247 Uiso 1 1 calc R . .
H40B H 0.6071 0.2990 0.3674 0.247 Uiso 1 1 calc R . .
H40C H 0.5128 0.3084 0.3907 0.247 Uiso 1 1 calc R . .
O1 O 0.0875(8) 0.2678(7) 0.0793(5) 0.1533(15) Uani 0.50 1 d PD D 1
C41 C 0.0353(9) 0.3005(8) 0.0416(7) 0.1533(15) Uani 0.50 1 d PD D 1
H41A H 0.0572 0.2954 0.0079 0.184 Uiso 0.50 1 calc PR D 1
H41B H 0.0389 0.3376 0.0500 0.184 Uiso 0.50 1 calc PR D 1
C42 C -0.0649(10) 0.2791(8) 0.0460(7) 0.1533(15) Uani 0.50 1 d PD D 1
H42A H -0.1062 0.3082 0.0501 0.184 Uiso 0.50 1 calc PR D 1
H42B H -0.0828 0.2602 0.0157 0.184 Uiso 0.50 1 calc PR D 1
C43 C -0.0680(9) 0.2442(9) 0.0896(7) 0.1533(15) Uani 0.50 1 d PD D 1
H43A H -0.0756 0.2079 0.0791 0.184 Uiso 0.50 1 calc PR D 1
H43B H -0.1171 0.2537 0.1110 0.184 Uiso 0.50 1 calc PR D 1
C44 C 0.0215(10) 0.2519(10) 0.1167(6) 0.1533(15) Uani 0.50 1 d PD D 1
H44A H 0.0166 0.2788 0.1423 0.184 Uiso 0.50 1 calc PR D 1
H44B H 0.0406 0.2194 0.1329 0.184 Uiso 0.50 1 calc PR D 1
O2 O 0.2561(8) 0.2573(6) 0.1502(5) 0.1533(15) Uani 0.50 1 d PD D 1
C45 C 0.2314(9) 0.2220(9) 0.1923(6) 0.1533(15) Uani 0.50 1 d PD D 1
H45A H 0.2154 0.1872 0.1800 0.184 Uiso 0.50 1 calc PR D 1
H45B H 0.1815 0.2362 0.2107 0.184 Uiso 0.50 1 calc PR D 1
C46 C 0.3195(9) 0.2205(10) 0.2257(6) 0.1533(15) Uani 0.50 1 d PD D 1
H46A H 0.3151 0.2451 0.2533 0.184 Uiso 0.50 1 calc PR D 1
H46B H 0.3283 0.1856 0.2396 0.184 Uiso 0.50 1 calc PR D 1
C47 C 0.3964(9) 0.2346(8) 0.1942(7) 0.1533(15) Uani 0.50 1 d PD D 1
H47A H 0.4190 0.2045 0.1761 0.184 Uiso 0.50 1 calc PR D 1
H47B H 0.4451 0.2505 0.2139 0.184 Uiso 0.50 1 calc PR D 1
C48 C 0.3511(10) 0.2739(8) 0.1591(8) 0.1533(15) Uani 0.50 1 d PD D 1
H48A H 0.3532 0.3086 0.1739 0.184 Uiso 0.50 1 calc PR D 1
H48B H 0.3820 0.2750 0.1275 0.184 Uiso 0.50 1 calc PR D 1
O3 O 0.2766(8) 0.2833(6) 0.0487(5) 0.1533(15) Uani 0.50 1 d PD D 1
C49 C 0.3768(10) 0.2781(9) 0.0549(5) 0.1533(15) Uani 0.50 1 d PD D 1
H49A H 0.3947 0.2432 0.0658 0.184 Uiso 0.50 1 calc PR D 1
H49B H 0.4021 0.3040 0.0780 0.184 Uiso 0.50 1 calc PR D 1
C50 C 0.4034(11) 0.2897(7) -0.0032(6) 0.1533(15) Uani 0.50 1 d PD D 1
H50A H 0.4670 0.2974 -0.0059 0.184 Uiso 0.50 1 calc PR D 1
H50B H 0.3876 0.2605 -0.0251 0.184 Uiso 0.50 1 calc PR D 1
C51 C 0.3468(10) 0.3369(7) -0.0149(8) 0.1533(15) Uani 0.50 1 d PD D 1
H51A H 0.3451 0.3454 -0.0504 0.184 Uiso 0.50 1 calc PR D 1
H51B H 0.3655 0.3674 0.0046 0.184 Uiso 0.50 1 calc PR D 1
C52 C 0.2581(10) 0.3142(8) 0.0023(7) 0.1533(15) Uani 0.50 1 d PD D 1
H52A H 0.2161 0.3424 0.0090 0.184 Uiso 0.50 1 calc PR D 1
H52B H 0.2317 0.2919 -0.0237 0.184 Uiso 0.50 1 calc PR D 1
O4 O 0.2580(8) 0.1748(5) 0.0653(5) 0.1533(15) Uani 0.50 1 d PD D 1
C53 C 0.3543(9) 0.1535(5) 0.0615(9) 0.1533(15) Uani 0.50 1 d PD D 1
H53A H 0.3909 0.1606 0.0915 0.184 Uiso 0.50 1 calc PR D 1
H53B H 0.3841 0.1665 0.0320 0.184 Uiso 0.50 1 calc PR D 1
C54 C 0.3277(10) 0.0928(6) 0.0564(8) 0.1533(15) Uani 0.50 1 d PD D 1
H54A H 0.3738 0.0739 0.0388 0.184 Uiso 0.50 1 calc PR D 1
H54B H 0.3221 0.0773 0.0895 0.184 Uiso 0.50 1 calc PR D 1
C55 C 0.2405(12) 0.0896(5) 0.0280(8) 0.1533(15) Uani 0.50 1 d PD D 1
H55A H 0.2487 0.0759 -0.0056 0.184 Uiso 0.50 1 calc PR D 1
H55B H 0.1982 0.0674 0.0452 0.184 Uiso 0.50 1 calc PR D 1
C56 C 0.2091(12) 0.1448(6) 0.0263(7) 0.1533(15) Uani 0.50 1 d PD D 1
H56A H 0.2199 0.1598 -0.0065 0.184 Uiso 0.50 1 calc PR D 1
H56B H 0.1449 0.1462 0.0319 0.184 Uiso 0.50 1 calc PR D 1
O1A O 0.0897(8) 0.2637(8) 0.0844(5) 0.1533(15) Uani 0.50 1 d PD D 2
C41A C 0.0582(9) 0.2908(10) 0.0370(6) 0.1533(15) Uani 0.50 1 d PD D 2
H41X H 0.0740 0.2712 0.0073 0.184 Uiso 0.50 1 calc PR D 2
H41Y H 0.0819 0.3262 0.0349 0.184 Uiso 0.50 1 calc PR D 2
C42A C -0.0483(9) 0.2908(11) 0.0449(6) 0.1533(15) Uani 0.50 1 d PD D 2
H42X H -0.0719 0.3258 0.0391 0.184 Uiso 0.50 1 calc PR D 2
H42Y H -0.0771 0.2674 0.0206 0.184 Uiso 0.50 1 calc PR D 2
C43A C -0.0700(9) 0.2737(11) 0.0961(6) 0.1533(15) Uani 0.50 1 d PD D 2
H43X H -0.0948 0.2385 0.0961 0.184 Uiso 0.50 1 calc PR D 2
H43Y H -0.1119 0.2976 0.1114 0.184 Uiso 0.50 1 calc PR D 2
C44A C 0.0202(10) 0.2756(11) 0.1220(5) 0.1533(15) Uani 0.50 1 d PD D 2
H44X H 0.0306 0.3101 0.1364 0.184 Uiso 0.50 1 calc PR D 2
H44Y H 0.0232 0.2499 0.1489 0.184 Uiso 0.50 1 calc PR D 2
O2A O 0.2742(8) 0.2368(8) 0.1547(4) 0.1533(15) Uani 0.50 1 d PD D 2
C45A C 0.2226(9) 0.2358(11) 0.2013(5) 0.1533(15) Uani 0.50 1 d PD D 2
H45X H 0.1729 0.2112 0.1986 0.184 Uiso 0.50 1 calc PR D 2
H45Y H 0.1992 0.2704 0.2091 0.184 Uiso 0.50 1 calc PR D 2
C46A C 0.2945(9) 0.2177(11) 0.2420(6) 0.1533(15) Uani 0.50 1 d PD D 2
H46X H 0.2958 0.2426 0.2695 0.184 Uiso 0.50 1 calc PR D 2
H46Y H 0.2767 0.1839 0.2552 0.184 Uiso 0.50 1 calc PR D 2
C47A C 0.3854(10) 0.2132(10) 0.2221(6) 0.1533(15) Uani 0.50 1 d PD D 2
H47X H 0.4046 0.1768 0.2200 0.184 Uiso 0.50 1 calc PR D 2
H47Y H 0.4291 0.2329 0.2422 0.184 Uiso 0.50 1 calc PR D 2
C48A C 0.3707(10) 0.2367(11) 0.1715(6) 0.1533(15) Uani 0.50 1 d PD D 2
H48X H 0.4052 0.2171 0.1474 0.184 Uiso 0.50 1 calc PR D 2
H48Y H 0.3929 0.2725 0.1720 0.184 Uiso 0.50 1 calc PR D 2
O3A O 0.2791(8) 0.2650(5) 0.0293(6) 0.1533(15) Uani 0.50 1 d PD D 2
C49A C 0.3680(10) 0.2412(5) 0.0156(10) 0.1533(15) Uani 0.50 1 d PD D 2
H49X H 0.3646 0.2260 -0.0179 0.184 Uiso 0.50 1 calc PR D 2
H49Y H 0.3868 0.2144 0.0395 0.184 Uiso 0.50 1 calc PR D 2
C50A C 0.4351(9) 0.2905(6) 0.0177(10) 0.1533(15) Uani 0.50 1 d PD D 2
H50X H 0.4791 0.2854 0.0449 0.184 Uiso 0.50 1 calc PR D 2
H50Y H 0.4673 0.2922 -0.0135 0.184 Uiso 0.50 1 calc PR D 2
C51A C 0.3874(10) 0.3404(6) 0.0253(10) 0.1533(15) Uani 0.50 1 d PD D 2
H51X H 0.3981 0.3650 -0.0017 0.184 Uiso 0.50 1 calc PR D 2
H51Y H 0.4048 0.3565 0.0572 0.184 Uiso 0.50 1 calc PR D 2
C52A C 0.2912(10) 0.3227(6) 0.0248(10) 0.1533(15) Uani 0.50 1 d PD D 2
H52X H 0.2611 0.3396 0.0523 0.184 Uiso 0.50 1 calc PR D 2
H52Y H 0.2619 0.3343 -0.0063 0.184 Uiso 0.50 1 calc PR D 2
O4A O 0.1712(9) 0.1653(5) 0.0805(6) 0.1533(15) Uani 0.50 1 d PD D 2
C53A C 0.2439(9) 0.1252(6) 0.0779(9) 0.1533(15) Uani 0.50 1 d PD D 2
H53X H 0.2688 0.1163 0.1109 0.184 Uiso 0.50 1 calc PR D 2
H53Y H 0.2919 0.1362 0.0562 0.184 Uiso 0.50 1 calc PR D 2
C54A C 0.1858(10) 0.0785(7) 0.0539(8) 0.1533(15) Uani 0.50 1 d PD D 2
H54X H 0.1863 0.0804 0.0175 0.184 Uiso 0.50 1 calc PR D 2
H54Y H 0.2112 0.0450 0.0643 0.184 Uiso 0.50 1 calc PR D 2
C55A C 0.0926(11) 0.0830(6) 0.0712(9) 0.1533(15) Uani 0.50 1 d PD D 2
H55X H 0.0783 0.0548 0.0942 0.184 Uiso 0.50 1 calc PR D 2
H55Y H 0.0495 0.0826 0.0431 0.184 Uiso 0.50 1 calc PR D 2
C56A C 0.0935(11) 0.1354(7) 0.0973(8) 0.1533(15) Uani 0.50 1 d PD D 2
H56X H 0.0384 0.1543 0.0892 0.184 Uiso 0.50 1 calc PR D 2
H56Y H 0.0977 0.1304 0.1334 0.184 Uiso 0.50 1 calc PR D 2
C57 C 0.1241(14) 0.5701(8) 0.0737(7) 0.095(4) Uani 0.50 1 d P A 1
H57A H 0.1834 0.5810 0.0634 0.114 Uiso 0.50 1 calc PR A 1
H57B H 0.0944 0.5539 0.0447 0.114 Uiso 0.50 1 calc PR A 1
C58 C 0.0732(13) 0.6178(8) 0.0859(7) 0.095(4) Uani 0.50 1 d P A 1
H58A H 0.0721 0.6411 0.0575 0.143 Uiso 0.50 1 calc PR A 1
H58B H 0.1016 0.6350 0.1142 0.143 Uiso 0.50 1 calc PR A 1
H58C H 0.0127 0.6084 0.0938 0.143 Uiso 0.50 1 calc PR A 1
C57A C 0.0955(14) 0.5927(9) 0.1001(8) 0.095(4) Uani 0.50 1 d P A 2
H57C H 0.0328 0.5977 0.1079 0.114 Uiso 0.50 1 calc PR A 2
H57D H 0.1315 0.6201 0.1161 0.114 Uiso 0.50 1 calc PR A 2
C58A C 0.1086(13) 0.5908(8) 0.0446(7) 0.095(4) Uani 0.50 1 d P A 2
H58D H 0.0907 0.6238 0.0299 0.143 Uiso 0.50 1 calc PR A 2
H58E H 0.0726 0.5631 0.0301 0.143 Uiso 0.50 1 calc PR A 2
H58F H 0.1709 0.5844 0.0382 0.143 Uiso 0.50 1 calc PR A 2
Gd1 Gd 0.34398(3) 0.445372(16) 0.302065(14) 0.06245(12) Uani 1 1 d . A .
Gd2 Gd 0.07676(3) 0.412967(19) 0.312382(19) 0.08951(16) Uani 1 1 d . . .
Gd4 Gd 0.02069(2) 0.509608(15) 0.198679(16) 0.05947(12) Uani 1 1 d . A .
Gd3 Gd 0.28793(2) 0.537586(14) 0.184356(13) 0.04964(10) Uani 1 1 d . . .
Li1 Li 0.1970(16) 0.2407(7) 0.0856(7) 0.126(7) Uani 1 1 d . . .
N3 N 0.3666(4) 0.5851(2) 0.1297(2) 0.0588(18) Uani 1 1 d . E .
N4 N -0.1067(4) 0.5288(3) 0.1516(3) 0.083(2) Uani 1 1 d . . .
N2 N -0.0048(5) 0.3568(3) 0.3601(3) 0.111(3) Uani 1 1 d . E .
N1 N 0.4671(5) 0.4249(3) 0.3501(2) 0.084(2) Uani 1 1 d . . .
S1 S 0.18400(12) 0.44748(7) 0.22573(7) 0.0505(5) Uani 1 1 d . A .
S2 S 0.23870(17) 0.35526(9) 0.31182(9) 0.0766(7) Uani 1 1 d . A .
S3 S 0.2085(2) 0.46559(10) 0.37003(9) 0.1039(10) Uani 1 1 d . A .
S8 S -0.00268(18) 0.51209(10) 0.30279(10) 0.0964(8) Uani 1 1 d . A .
S9 S -0.02112(15) 0.40406(9) 0.22004(11) 0.0898(8) Uani 1 1 d . A .
S6 S 0.14091(14) 0.59123(8) 0.22237(8) 0.0616(6) Uani 1 1 d . A .
S4 S 0.39195(12) 0.44490(8) 0.20026(7) 0.0566(5) Uani 1 1 d . A .
S5 S 0.35517(15) 0.55253(8) 0.28334(8) 0.0726(6) Uani 1 1 d . A .
S7 S 0.13904(12) 0.52127(8) 0.12024(7) 0.0585(5) Uani 1 1 d . A .
Si6 Si 0.38319(16) 0.65105(10) 0.13975(11) 0.0784(8) Uani 1 1 d . E .
Si5 Si 0.40856(15) 0.55618(10) 0.07655(9) 0.0701(7) Uani 1 1 d . E .
Si7 Si -0.13385(18) 0.49522(12) 0.09709(15) 0.1199(12) Uani 1 1 d . E .
Si8 Si -0.17344(17) 0.57795(11) 0.17236(14) 0.1030(11) Uani 1 1 d . A .
Si3 Si -0.0225(2) 0.29294(14) 0.34254(17) 0.1571(15) Uani 1 1 d . . .
Si4 Si -0.0363(4) 0.3864(4) 0.4179(3) 0.116(3) Uani 0.50 1 d PD E 1
C30 C 0.0076(16) 0.4505(7) 0.4357(8) 0.171(6) Uani 0.50 1 d PD E 1
H30A H -0.0125 0.4595 0.4685 0.257 Uiso 0.50 1 calc PR E 1
H30B H -0.0137 0.4763 0.4118 0.257 Uiso 0.50 1 calc PR E 1
H30C H 0.0722 0.4496 0.4360 0.257 Uiso 0.50 1 calc PR E 1
C31 C 0.0330(13) 0.3472(9) 0.4586(7) 0.171(6) Uani 0.50 1 d PD E 1
H31A H 0.0016 0.3397 0.4887 0.257 Uiso 0.50 1 calc PR E 1
H31B H 0.0876 0.3659 0.4669 0.257 Uiso 0.50 1 calc PR E 1
H31C H 0.0474 0.3149 0.4420 0.257 Uiso 0.50 1 calc PR E 1
C32 C -0.1426(11) 0.3537(11) 0.4421(8) 0.171(6) Uani 0.50 1 d PD E 1
H32A H -0.1464 0.3598 0.4776 0.257 Uiso 0.50 1 calc PR E 1
H32B H -0.1400 0.3166 0.4359 0.257 Uiso 0.50 1 calc PR E 1
H32C H -0.1946 0.3682 0.4250 0.257 Uiso 0.50 1 calc PR E 1
Si4A Si -0.0549(4) 0.3726(3) 0.4111(3) 0.079(2) Uani 0.50 1 d PD E 2
C30A C -0.0567(17) 0.4436(7) 0.4167(8) 0.171(6) Uani 0.50 1 d PD E 2
H30D H -0.0754 0.4532 0.4497 0.257 Uiso 0.50 1 calc PR E 2
H30E H -0.0982 0.4579 0.3920 0.257 Uiso 0.50 1 calc PR E 2
H30F H 0.0024 0.4573 0.4113 0.257 Uiso 0.50 1 calc PR E 2
C31A C -0.0412(16) 0.3484(11) 0.4742(6) 0.171(6) Uani 0.50 1 d PD E 2
H31D H -0.0522 0.3763 0.4975 0.257 Uiso 0.50 1 calc PR E 2
H31E H 0.0191 0.3356 0.4795 0.257 Uiso 0.50 1 calc PR E 2
H31F H -0.0831 0.3204 0.4794 0.257 Uiso 0.50 1 calc PR E 2
C32A C -0.1728(12) 0.3395(11) 0.4130(8) 0.171(6) Uani 0.50 1 d PD E 2
H32D H -0.2086 0.3570 0.4373 0.257 Uiso 0.50 1 calc PR E 2
H32E H -0.1658 0.3032 0.4220 0.257 Uiso 0.50 1 calc PR E 2
H32F H -0.2020 0.3421 0.3804 0.257 Uiso 0.50 1 calc PR E 2
Si1 Si 0.4909(3) 0.45346(15) 0.40640(14) 0.1564(16) Uani 1 1 d . E .
Si2 Si 0.5406(2) 0.37553(12) 0.33068(11) 0.0982(10) Uani 1 1 d . E .

loop_
_atom_site_aniso_label
_atom_site_aniso_U_11
_atom_site_aniso_U_22
_atom_site_aniso_U_33
_atom_site_aniso_U_23
_atom_site_aniso_U_13
_atom_site_aniso_U_12
C1 0.179(11) 0.090(8) 0.102(8) 0.038(6) 0.028(7) 0.016(8)
C2 0.257(16) 0.110(9) 0.132(10) 0.062(8) 0.008(10) 0.057(10)
C3 0.202(11) 0.089(7) 0.059(6) -0.026(5) 0.006(7) 0.049(7)
C4 0.38(2) 0.187(14) 0.058(7) -0.044(8) 0.013(10) 0.100(14)
C5 0.086(8) 0.110(10) 0.266(16) -0.027(10) 0.051(9) -0.014(7)
C6 0.063(7) 0.138(11) 0.33(2) -0.031(12) 0.047(9) -0.036(7)
C7 0.064(5) 0.100(7) 0.102(7) 0.027(6) -0.002(5) -0.006(5)
C8 0.081(7) 0.120(9) 0.170(11) 0.015(8) 0.052(7) 0.029(6)
C9 0.088(5) 0.087(6) 0.136(8) -0.025(5) -0.017(5) -0.032(5)
C10 0.088(5) 0.087(6) 0.136(8) -0.025(5) -0.017(5) -0.032(5)
C9A 0.088(5) 0.087(6) 0.136(8) -0.025(5) -0.017(5) -0.032(5)
C10A 0.088(5) 0.087(6) 0.136(8) -0.025(5) -0.017(5) -0.032(5)
C11 0.135(9) 0.072(7) 0.123(9) -0.001(6) 0.024(7) -0.010(6)
C12 0.151(10) 0.077(7) 0.126(9) 0.010(6) 0.015(8) 0.019(7)
C13 0.084(7) 0.080(8) 0.322(18) -0.049(9) 0.071(9) -0.029(6)
C14 0.079(6) 0.090(7) 0.068(6) -0.005(5) 0.024(4) 0.010(5)
C15 0.067(6) 0.124(9) 0.114(8) 0.003(6) 0.030(5) 0.025(6)
C16 0.103(7) 0.126(9) 0.078(6) 0.036(6) 0.013(5) 0.018(6)
C17 0.143(8) 0.066(6) 0.067(6) -0.036(4) -0.016(5) -0.001(6)
C18 0.198(12) 0.147(10) 0.189(11) -0.122(8) -0.067(9) 0.081(9)
C19 0.055(5) 0.095(7) 0.116(7) -0.031(6) -0.025(5) -0.010(5)
C20 0.174(10) 0.186(13) 0.183(12) -0.029(10) -0.117(9) 0.077(10)
C21 0.043(6) 0.172(12) 0.55(3) -0.175(16) -0.066(11) 0.015(7)
C22 0.094(7) 0.065(6) 0.159(10) -0.031(6) 0.027(7) 0.018(5)
C23 0.088(7) 0.095(9) 0.303(17) -0.049(9) 0.094(9) -0.013(6)
C24 0.099(8) 0.086(8) 0.301(17) -0.063(9) -0.068(9) 0.050(6)
C25 0.129(10) 0.157(12) 0.210(16) 0.021(10) 0.085(10) 0.044(9)
C26 0.129(10) 0.157(12) 0.210(16) 0.021(10) 0.085(10) 0.044(9)
C25A 0.129(10) 0.157(12) 0.210(16) 0.021(10) 0.085(10) 0.044(9)
C26A 0.129(10) 0.157(12) 0.210(16) 0.021(10) 0.085(10) 0.044(9)
C27 0.084(6) 0.063(6) 0.194(11) 0.015(7) 0.046(7) -0.019(5)
C28 0.314(18) 0.203(13) 0.333(15) 0.199(12) 0.223(13) 0.081(13)
C29 0.164(10) 0.085(9) 0.57(3) -0.004(13) 0.235(14) -0.029(8)
C33 0.057(5) 0.093(6) 0.071(5) -0.029(5) 0.005(4) -0.015(4)
C34 0.079(6) 0.069(6) 0.129(8) -0.018(6) 0.018(6) -0.013(5)
C35 0.317(19) 0.188(14) 0.050(7) -0.007(8) -0.029(9) 0.060(14)
C36 0.245(13) 0.139(11) 0.151(10) -0.049(8) -0.144(9) 0.053(10)
C37 0.288(17) 0.130(11) 0.139(10) -0.042(8) -0.112(11) 0.000(11)
C38 0.113(7) 0.085(7) 0.089(7) -0.023(5) -0.016(6) 0.030(6)
C39 0.060(6) 0.223(14) 0.127(9) -0.030(9) -0.030(6) -0.002(8)
C40 0.253(14) 0.107(10) 0.129(10) 0.012(7) -0.093(10) 0.037(10)
O1 0.178(3) 0.154(3) 0.130(3) 0.011(2) 0.033(2) -0.024(3)
C41 0.178(3) 0.154(3) 0.130(3) 0.011(2) 0.033(2) -0.024(3)
C42 0.178(3) 0.154(3) 0.130(3) 0.011(2) 0.033(2) -0.024(3)
C43 0.178(3) 0.154(3) 0.130(3) 0.011(2) 0.033(2) -0.024(3)
C44 0.178(3) 0.154(3) 0.130(3) 0.011(2) 0.033(2) -0.024(3)
O2 0.178(3) 0.154(3) 0.130(3) 0.011(2) 0.033(2) -0.024(3)
C45 0.178(3) 0.154(3) 0.130(3) 0.011(2) 0.033(2) -0.024(3)
C46 0.178(3) 0.154(3) 0.130(3) 0.011(2) 0.033(2) -0.024(3)
C47 0.178(3) 0.154(3) 0.130(3) 0.011(2) 0.033(2) -0.024(3)
C48 0.178(3) 0.154(3) 0.130(3) 0.011(2) 0.033(2) -0.024(3)
O3 0.178(3) 0.154(3) 0.130(3) 0.011(2) 0.033(2) -0.024(3)
C49 0.178(3) 0.154(3) 0.130(3) 0.011(2) 0.033(2) -0.024(3)
C50 0.178(3) 0.154(3) 0.130(3) 0.011(2) 0.033(2) -0.024(3)
C51 0.178(3) 0.154(3) 0.130(3) 0.011(2) 0.033(2) -0.024(3)
C52 0.178(3) 0.154(3) 0.130(3) 0.011(2) 0.033(2) -0.024(3)
O4 0.178(3) 0.154(3) 0.130(3) 0.011(2) 0.033(2) -0.024(3)
C53 0.178(3) 0.154(3) 0.130(3) 0.011(2) 0.033(2) -0.024(3)
C54 0.178(3) 0.154(3) 0.130(3) 0.011(2) 0.033(2) -0.024(3)
C55 0.178(3) 0.154(3) 0.130(3) 0.011(2) 0.033(2) -0.024(3)
C56 0.178(3) 0.154(3) 0.130(3) 0.011(2) 0.033(2) -0.024(3)
O1A 0.178(3) 0.154(3) 0.130(3) 0.011(2) 0.033(2) -0.024(3)
C41A 0.178(3) 0.154(3) 0.130(3) 0.011(2) 0.033(2) -0.024(3)
C42A 0.178(3) 0.154(3) 0.130(3) 0.011(2) 0.033(2) -0.024(3)
C43A 0.178(3) 0.154(3) 0.130(3) 0.011(2) 0.033(2) -0.024(3)
C44A 0.178(3) 0.154(3) 0.130(3) 0.011(2) 0.033(2) -0.024(3)
O2A 0.178(3) 0.154(3) 0.130(3) 0.011(2) 0.033(2) -0.024(3)
C45A 0.178(3) 0.154(3) 0.130(3) 0.011(2) 0.033(2) -0.024(3)
C46A 0.178(3) 0.154(3) 0.130(3) 0.011(2) 0.033(2) -0.024(3)
C47A 0.178(3) 0.154(3) 0.130(3) 0.011(2) 0.033(2) -0.024(3)
C48A 0.178(3) 0.154(3) 0.130(3) 0.011(2) 0.033(2) -0.024(3)
O3A 0.178(3) 0.154(3) 0.130(3) 0.011(2) 0.033(2) -0.024(3)
C49A 0.178(3) 0.154(3) 0.130(3) 0.011(2) 0.033(2) -0.024(3)
C50A 0.178(3) 0.154(3) 0.130(3) 0.011(2) 0.033(2) -0.024(3)
C51A 0.178(3) 0.154(3) 0.130(3) 0.011(2) 0.033(2) -0.024(3)
C52A 0.178(3) 0.154(3) 0.130(3) 0.011(2) 0.033(2) -0.024(3)
O4A 0.178(3) 0.154(3) 0.130(3) 0.011(2) 0.033(2) -0.024(3)
C53A 0.178(3) 0.154(3) 0.130(3) 0.011(2) 0.033(2) -0.024(3)
C54A 0.178(3) 0.154(3) 0.130(3) 0.011(2) 0.033(2) -0.024(3)
C55A 0.178(3) 0.154(3) 0.130(3) 0.011(2) 0.033(2) -0.024(3)
C56A 0.178(3) 0.154(3) 0.130(3) 0.011(2) 0.033(2) -0.024(3)
C57 0.099(7) 0.105(10) 0.080(8) 0.004(6) -0.017(6) 0.030(6)
C58 0.099(7) 0.105(10) 0.080(8) 0.004(6) -0.017(6) 0.030(6)
C57A 0.099(7) 0.105(10) 0.080(8) 0.004(6) -0.017(6) 0.030(6)
C58A 0.099(7) 0.105(10) 0.080(8) 0.004(6) -0.017(6) 0.030(6)
Gd1 0.0881(3) 0.0490(2) 0.0497(2) -0.00845(17) -0.0069(2) 0.0018(2)
Gd2 0.1081(3) 0.0647(3) 0.0992(3) 0.0140(2) 0.0622(3) 0.0110(3)
Gd4 0.0468(2) 0.0480(2) 0.0845(3) -0.0135(2) 0.01716(19) 0.00116(17)
Gd3 0.0463(2) 0.0474(2) 0.0552(2) -0.00298(17) 0.00019(16) -0.00520(16)
Li1 0.200(19) 0.077(12) 0.103(12) 0.017(9) 0.076(12) -0.015(12)
N3 0.047(3) 0.066(4) 0.064(4) 0.006(3) 0.010(3) -0.009(3)
N4 0.045(4) 0.055(4) 0.147(7) -0.021(4) -0.004(4) 0.000(3)
N2 0.103(5) 0.108(6) 0.125(6) 0.047(5) 0.068(5) 0.029(5)
N1 0.118(6) 0.072(5) 0.061(4) -0.012(4) -0.017(4) 0.009(4)
S1 0.0547(10) 0.0393(10) 0.0583(11) -0.0082(8) 0.0139(9) -0.0039(8)
S2 0.1008(16) 0.0506(13) 0.0796(15) 0.0068(11) 0.0239(12) 0.0024(12)
S3 0.182(3) 0.0794(17) 0.0514(14) -0.0053(12) 0.0276(15) 0.0365(18)
S8 0.1195(19) 0.0802(17) 0.0924(17) -0.0064(13) 0.0570(14) 0.0246(15)
S9 0.0592(13) 0.0591(14) 0.154(2) -0.0074(14) 0.0464(13) -0.0092(10)
S6 0.0671(12) 0.0507(12) 0.0670(13) -0.0161(9) 0.0027(10) 0.0017(9)
S4 0.0489(11) 0.0586(12) 0.0621(12) -0.0026(9) 0.0006(9) -0.0001(9)
S5 0.0929(15) 0.0462(12) 0.0770(14) -0.0136(10) -0.0267(12) -0.0043(11)
S7 0.0506(11) 0.0677(13) 0.0569(12) -0.0073(10) -0.0036(9) -0.0051(9)
Si6 0.0597(14) 0.0664(16) 0.110(2) 0.0106(14) 0.0210(13) -0.0027(12)
Si5 0.0587(14) 0.0801(17) 0.0723(15) 0.0116(13) 0.0163(11) 0.0058(12)
Si7 0.0574(15) 0.098(2) 0.201(3) -0.059(2) -0.0501(18) 0.0188(14)
Si8 0.0445(13) 0.0676(17) 0.198(3) -0.0304(19) 0.0185(17) 0.0079(12)
Si3 0.153(3) 0.084(2) 0.242(4) 0.057(2) 0.132(3) 0.012(2)
Si4 0.060(3) 0.224(9) 0.064(4) 0.016(5) 0.010(3) -0.048(4)
C30 0.139(10) 0.314(16) 0.063(7) -0.001(8) 0.024(6) 0.021(11)
C31 0.139(10) 0.314(16) 0.063(7) -0.001(8) 0.024(6) 0.021(11)
C32 0.139(10) 0.314(16) 0.063(7) -0.001(8) 0.024(6) 0.021(11)
Si4A 0.046(3) 0.111(5) 0.081(4) 0.043(3) 0.007(3) -0.004(3)
C30A 0.139(10) 0.314(16) 0.063(7) -0.001(8) 0.024(6) 0.021(11)
C31A 0.139(10) 0.314(16) 0.063(7) -0.001(8) 0.024(6) 0.021(11)
C32A 0.139(10) 0.314(16) 0.063(7) -0.001(8) 0.024(6) 0.021(11)
Si1 0.222(4) 0.111(3) 0.129(3) -0.049(2) -0.102(3) 0.048(3)
Si2 0.115(2) 0.084(2) 0.094(2) -0.0054(16) -0.0267(17) 0.0212(17)

loop_
_atom_type_symbol
_atom_type_description
_atom_type_scat_dispersion_real
_atom_type_scat_dispersion_imag
_atom_type_scat_source
C C 0.0033 0.0016 'International Tables Vol C Tables 4.2.6.8 and 6.1.1.4'
H H 0.0000 0.0000 'International Tables Vol C Tables 4.2.6.8 and 6.1.1.4'
Gd Gd -0.1653 3.9035 'International Tables Vol C Tables 4.2.6.8 and 6.1.1.4'
Li Li -0.0003 0.0001 'International Tables Vol C Tables 4.2.6.8 and 6.1.1.4'
N N 0.0061 0.0033 'International Tables Vol C Tables 4.2.6.8 and 6.1.1.4'
O O 0.0106 0.0060 'International Tables Vol C Tables 4.2.6.8 and 6.1.1.4'
S S 0.1246 0.1234 'International Tables Vol C Tables 4.2.6.8 and 6.1.1.4'
Si Si 0.0817 0.0704 'International Tables Vol C Tables 4.2.6.8 and 6.1.1.4'

loop_
_geom_angle_atom_site_label_1
_geom_angle_atom_site_label_2
_geom_angle_atom_site_label_3
_geom_angle
C2 C1 S2 110.8(8)
C2 C1 H1A 109.5
S2 C1 H1A 109.5
C2 C1 H1B 109.5
S2 C1 H1B 109.5
H1A C1 H1B 108.1
C1 C2 H2A 109.5
C1 C2 H2B 109.5
H2A C2 H2B 109.5
C1 C2 H2C 109.5
H2A C2 H2C 109.5
H2B C2 H2C 109.5
C4 C3 S3 110.9(8)
C4 C3 H3A 109.5
S3 C3 H3A 109.5
C4 C3 H3B 109.5
S3 C3 H3B 109.5
H3A C3 H3B 108.1
C3 C4 H4A 109.5
C3 C4 H4B 109.5
H4A C4 H4B 109.5
C3 C4 H4C 109.5
H4A C4 H4C 109.5
H4B C4 H4C 109.5
C6 C5 S9 107.8(8)
C6 C5 H5A 110.1
S9 C5 H5A 110.1
C6 C5 H5B 110.1
S9 C5 H5B 110.1
H5A C5 H5B 108.5
C5 C6 H6A 109.5
C5 C6 H6B 109.5
H6A C6 H6B 109.5
C5 C6 H6C 109.5
H6A C6 H6C 109.5
H6B C6 H6C 109.5
C8 C7 S4 109.8(6)
C8 C7 H7A 109.7
S4 C7 H7A 109.7
C8 C7 H7B 109.7
S4 C7 H7B 109.7
H7A C7 H7B 108.2
C7 C8 H8A 109.5
C7 C8 H8B 109.5
H8A C8 H8B 109.5
C7 C8 H8C 109.5
H8A C8 H8C 109.5
H8B C8 H8C 109.5
C10 C9 S5 106.7(14)
C10 C9 H9A 110.4
S5 C9 H9A 110.4
C10 C9 H9B 110.4
S5 C9 H9B 110.4
H9A C9 H9B 108.6
C9 C10 H10A 109.5
C9 C10 H10B 109.5
H10A C10 H10B 109.5
C9 C10 H10C 109.5
H10A C10 H10C 109.5
H10B C10 H10C 109.5
C10A C9A S5 110.8(16)
C10A C9A H9X 109.5
S5 C9A H9X 109.5
C10A C9A H9Y 109.5
S5 C9A H9Y 109.5
H9X C9A H9Y 108.1
C9A C10A H10X 109.5
C9A C10A H10Y 109.5
H10X C10A H10Y 109.5
C9A C10A H10Z 109.5
H10X C10A H10Z 109.5
H10Y C10A H10Z 109.5
Si6 C11 H11A 109.5
Si6 C11 H11B 109.5
H11A C11 H11B 109.5
Si6 C11 H11C 109.5
H11A C11 H11C 109.5
H11B C11 H11C 109.5
Si6 C12 H12A 109.5
Si6 C12 H12B 109.5
H12A C12 H12B 109.5
Si6 C12 H12C 109.5
H12A C12 H12C 109.5
H12B C12 H12C 109.5
Si6 C13 H13A 109.5
Si6 C13 H13B 109.5
H13A C13 H13B 109.5
Si6 C13 H13C 109.5
H13A C13 H13C 109.5
H13B C13 H13C 109.5
Si5 C14 H14A 109.5
Si5 C14 H14B 109.5
H14A C14 H14B 109.5
Si5 C14 H14C 109.5
H14A C14 H14C 109.5
H14B C14 H14C 109.5
Si5 C15 H15A 109.5
Si5 C15 H15B 109.5
H15A C15 H15B 109.5
Si5 C15 H15C 109.5
H15A C15 H15C 109.5
H15B C15 H15C 109.5
Si5 C16 H16A 109.5
Si5 C16 H16B 109.5
H16A C16 H16B 109.5
Si5 C16 H16C 109.5
H16A C16 H16C 109.5
H16B C16 H16C 109.5
C18 C17 S6 113.9(7)
C18 C17 H17A 108.8
S6 C17 H17A 108.8
C18 C17 H17B 108.8
S6 C17 H17B 108.8
H17A C17 H17B 107.7
C17 C18 H18A 109.5
C17 C18 H18B 109.5
H18A C18 H18B 109.5
C17 C18 H18C 109.5
H18A C18 H18C 109.5
H18B C18 H18C 109.5
Si7 C19 H19A 109.5
Si7 C19 H19B 109.5
H19A C19 H19B 109.5
Si7 C19 H19C 109.5
H19A C19 H19C 109.5
H19B C19 H19C 109.5
Si7 C20 H20A 109.5
Si7 C20 H20B 109.5
H20A C20 H20B 109.5
Si7 C20 H20C 109.5
H20A C20 H20C 109.5
H20B C20 H20C 109.5
Si7 C21 H21A 109.5
Si7 C21 H21B 109.5
H21A C21 H21B 109.5
Si7 C21 H21C 109.5
H21A C21 H21C 109.5
H21B C21 H21C 109.5
Si8 C22 H22A 109.5
Si8 C22 H22B 109.5
H22A C22 H22B 109.5
Si8 C22 H22C 109.5
H22A C22 H22C 109.5
H22B C22 H22C 109.5
Si8 C23 H23A 109.5
Si8 C23 H23B 109.5
H23A C23 H23B 109.5
Si8 C23 H23C 109.5
H23A C23 H23C 109.5
H23B C23 H23C 109.5
Si8 C24 H24A 109.5
Si8 C24 H24B 109.5
H24A C24 H24B 109.5
Si8 C24 H24C 109.5
H24A C24 H24C 109.5
H24B C24 H24C 109.5
S8 C25 C26 107.4(17)
S8 C25 H25X 110.2
C26 C25 H25X 110.2
S8 C25 H25Y 110.2
C26 C25 H25Y 110.2
H25X C25 H25Y 108.5
C26A C25A S8 102.3(16)
C26A C25A H25A 111.3
S8 C25A H25A 111.3
C26A C25A H25B 111.3
S8 C25A H25B 111.3
H25A C25A H25B 109.2
C25A C26A H26A 109.5
C25A C26A H26B 109.5
H26A C26A H26B 109.5
C25A C26A H26C 109.5
H26A C26A H26C 109.5
H26B C26A H26C 109.5
Si3 C27 H27A 109.5
Si3 C27 H27B 109.5
H27A C27 H27B 109.5
Si3 C27 H27C 109.5
H27A C27 H27C 109.5
H27B C27 H27C 109.5
Si3 C28 H28A 109.5
Si3 C28 H28B 109.5
H28A C28 H28B 109.5
Si3 C28 H28C 109.5
H28A C28 H28C 109.5
H28B C28 H28C 109.5
Si3 C29 H29A 109.5
Si3 C29 H29B 109.5
H29A C29 H29B 109.5
Si3 C29 H29C 109.5
H29A C29 H29C 109.5
H29B C29 H29C 109.5
C34 C33 S1 114.7(7)
C34 C33 H33A 108.6
S1 C33 H33A 108.6
C34 C33 H33B 108.6
S1 C33 H33B 108.6
H33A C33 H33B 107.6
C33 C34 H34A 109.5
C33 C34 H34B 109.5
H34A C34 H34B 109.5
C33 C34 H34C 109.5
H34A C34 H34C 109.5
H34B C34 H34C 109.5
Si1 C35 H35A 109.5
Si1 C35 H35B 109.5
Si1 C35 H35C 109.5
Si1 C35 H35X 109.5
Si1 C35 H35Y 109.5
H35X C35 H35Y 109.5
Si1 C35 H35Z 109.5
H35X C35 H35Z 109.5
H35Y C35 H35Z 109.5
Si1 C36 H36A 109.5
Si1 C36 H36B 109.5
Si1 C36 H36C 109.5
Si1 C36 H36X 109.5
Si1 C36 H36Y 109.5
H36X C36 H36Y 109.5
Si1 C36 H36Z 109.5
H36X C36 H36Z 109.5
H36Y C36 H36Z 109.5
Si1 C37 H37A 109.5
Si1 C37 H37B 109.5
H37A C37 H37B 109.5
Si1 C37 H37C 109.5
H37A C37 H37C 109.5
H37B C37 H37C 109.5
Si2 C38 H38A 109.5
Si2 C38 H38B 109.5
H38A C38 H38B 109.5
Si2 C38 H38C 109.5
H38A C38 H38C 109.5
H38B C38 H38C 109.5
Si2 C39 H39A 109.5
Si2 C39 H39B 109.5
H39A C39 H39B 109.5
Si2 C39 H39C 109.5
H39A C39 H39C 109.5
H39B C39 H39C 109.5
Si2 C40 H40A 109.5
Si2 C40 H40B 109.5
H40A C40 H40B 109.5
Si2 C40 H40C 109.5
H40A C40 H40C 109.5
H40B C40 H40C 109.5
C44 O1 C41 105.3(11)
C44 O1 Li1 117.0(12)
C41 O1 Li1 137.3(11)
O1 C41 C42 103.1(10)
O1 C41 H41A 111.1
C42 C41 H41A 111.1
O1 C41 H41B 111.1
C42 C41 H41B 111.1
H41A C41 H41B 109.1
C43 C42 C41 108.5(10)
C43 C42 H42A 110.0
C41 C42 H42A 110.0
C43 C42 H42B 110.0
C41 C42 H42B 110.0
H42A C42 H42B 108.4
C42 C43 C44 104.6(11)
C42 C43 H43A 110.8
C44 C43 H43A 110.8
C42 C43 H43B 110.8
C44 C43 H43B 110.8
H43A C43 H43B 108.9
O1 C44 C43 107.9(11)
O1 C44 Li1 34.7(8)
C43 C44 Li1 132.0(13)
O1 C44 H44A 110.1
C43 C44 H44A 110.1
Li1 C44 H44A 111.9
O1 C44 H44B 110.1
C43 C44 H44B 110.1
Li1 C44 H44B 77.3
H44A C44 H44B 108.4
C48 O2 C45 107.8(10)
C48 O2 Li1 127.0(13)
C45 O2 Li1 114.6(12)
O2 C45 C46 102.8(10)
O2 C45 H45A 111.2
C46 C45 H45A 111.2
O2 C45 H45B 111.2
C46 C45 H45B 111.2
H45A C45 H45B 109.1
C47 C46 C45 108.6(11)
C47 C46 H46A 110.0
C45 C46 H46A 110.0
C47 C46 H46B 110.0
C45 C46 H46B 110.0
H46A C46 H46B 108.4
C46 C47 C48 100.0(12)
C46 C47 H47A 111.8
C48 C47 H47A 111.8
C46 C47 H47B 111.8
C48 C47 H47B 111.8
H47A C47 H47B 109.5
O2 C48 C47 108.3(12)
O2 C48 H48A 110.0
C47 C48 H48A 110.0
O2 C48 H48B 110.0
C47 C48 H48B 110.0
H48A C48 H48B 108.4
C52 O3 C49 107.5(10)
C52 O3 Li1 129.1(12)
C49 O3 Li1 121.5(13)
O3 C49 C50 98.3(10)
O3 C49 H49A 112.1
C50 C49 H49A 112.1
O3 C49 H49B 112.1
C50 C49 H49B 112.1
H49A C49 H49B 109.7
C51 C50 C49 101.0(12)
C51 C50 H50A 111.6
C49 C50 H50A 111.6
C51 C50 H50B 111.6
C49 C50 H50B 111.6
H50A C50 H50B 109.4
C50 C51 C52 97.0(11)
C50 C51 H51A 112.4
C52 C51 H51A 112.4
C50 C51 H51B 112.4
C52 C51 H51B 112.4
H51A C51 H51B 109.9
O3 C52 C51 108.0(11)
O3 C52 H52A 110.1
C51 C52 H52A 110.1
O3 C52 H52B 110.1
C51 C52 H52B 110.1
H52A C52 H52B 108.4
C56 O4 C53 102.3(11)
C56 O4 Li1 114.3(12)
C53 O4 Li1 138.5(11)
O4 C53 C54 96.8(10)
O4 C53 H53A 112.4
C54 C53 H53A 112.4
O4 C53 H53B 112.4
C54 C53 H53B 112.4
H53A C53 H53B 110.0
C55 C54 C53 107.9(11)
C55 C54 H54A 110.1
C53 C54 H54A 110.1
C55 C54 H54B 110.1
C53 C54 H54B 110.1
H54A C54 H54B 108.4
C56 C55 C54 103.4(11)
C56 C55 H55A 111.1
C54 C55 H55A 111.1
C56 C55 H55B 111.1
C54 C55 H55B 111.1
H55A C55 H55B 109.0
O4 C56 C55 108.9(12)
O4 C56 H56A 109.9
C55 C56 H56A 109.9
O4 C56 H56B 109.9
C55 C56 H56B 109.9
H56A C56 H56B 108.3
C44A O1A C41A 105.4(12)
C44A O1A Li1 136.6(12)
C41A O1A Li1 116.4(11)
O1A C41A C42A 100.1(10)
O1A C41A Li1 34.0(7)
C42A C41A Li1 132.5(11)
O1A C41A H41X 111.7
C42A C41A H41X 111.7
Li1 C41A H41X 86.9
O1A C41A H41Y 111.7
C42A C41A H41Y 111.7
Li1 C41A H41Y 101.0
H41X C41A H41Y 109.5
C43A C42A C41A 111.3(10)
C43A C42A H42X 109.4
C41A C42A H42X 109.4
C43A C42A H42Y 109.4
C41A C42A H42Y 109.4
H42X C42A H42Y 108.0
C42A C43A C44A 101.6(11)
C42A C43A H43X 111.5
C44A C43A H43X 111.5
C42A C43A H43Y 111.5
C44A C43A H43Y 111.5
H43X C43A H43Y 109.3
O1A C44A C43A 108.4(12)
O1A C44A H44X 110.0
C43A C44A H44X 110.0
O1A C44A H44Y 110.0
C43A C44A H44Y 110.0
H44X C44A H44Y 108.4
C45A O2A C48A 105.5(10)
C45A O2A Li1 116.3(10)
C48A O2A Li1 138.2(11)
O2A C45A C46A 102.9(10)
O2A C45A H45X 111.2
C46A C45A H45X 111.2
O2A C45A H45Y 111.2
C46A C45A H45Y 111.2
H45X C45A H45Y 109.1
C47A C46A C45A 112.9(11)
C47A C46A H46X 109.0
C45A C46A H46X 109.0
C47A C46A H46Y 109.0
C45A C46A H46Y 109.0
H46X C46A H46Y 107.8
C46A C47A C48A 100.5(11)
C46A C47A H47X 111.7
C48A C47A H47X 111.7
C46A C47A H47Y 111.7
C48A C47A H47Y 111.7
H47X C47A H47Y 109.4
C47A C48A O2A 112.9(12)
C47A C48A H48X 109.0
O2A C48A H48X 109.0
C47A C48A H48Y 109.0
O2A C48A H48Y 109.0
H48X C48A H48Y 107.8
C52A O3A C49A 105.6(10)
C52A O3A Li1 115.6(13)
C49A O3A Li1 126.8(13)
O3A C49A C50A 103.1(10)
O3A C49A H49X 111.1
C50A C49A H49X 111.1
O3A C49A H49Y 111.1
C50A C49A H49Y 111.1
H49X C49A H49Y 109.1
C51A C50A C49A 112.2(10)
C51A C50A H50X 109.2
C49A C50A H50X 109.2
C51A C50A H50Y 109.2
C49A C50A H50Y 109.2
H50X C50A H50Y 107.9
C50A C51A C52A 101.6(11)
C50A C51A H51X 111.4
C52A C51A H51X 111.4
C50A C51A H51Y 111.4
C52A C51A H51Y 111.4
H51X C51A H51Y 109.3
O3A C52A C51A 114.5(11)
O3A C52A H52X 108.6
C51A C52A H52X 108.6
O3A C52A H52Y 108.6
C51A C52A H52Y 108.6
H52X C52A H52Y 107.6
C56A O4A C53A 103.7(11)
C56A O4A Li1 130.0(12)
C53A O4A Li1 122.2(12)
O4A C53A C54A 98.3(10)
O4A C53A H53X 112.1
C54A C53A H53X 112.1
O4A C53A H53Y 112.1
C54A C53A H53Y 112.1
H53X C53A H53Y 109.7
C55A C54A C53A 108.7(11)
C55A C54A H54X 109.9
C53A C54A H54X 109.9
C55A C54A H54Y 109.9
C53A C54A H54Y 109.9
H54X C54A H54Y 108.3
C54A C55A C56A 102.5(11)
C54A C55A H55X 111.3
C56A C55A H55X 111.3
C54A C55A H55Y 111.3
C56A C55A H55Y 111.3
H55X C55A H55Y 109.2
O4A C56A C55A 108.5(12)
O4A C56A H56X 110.0
C55A C56A H56X 110.0
O4A C56A H56Y 110.0
C55A C56A H56Y 110.0
H56X C56A H56Y 108.4
C58 C57 S7 118.8(16)
C58 C57 H57A 107.6
S7 C57 H57A 107.6
C58 C57 H57B 107.6
S7 C57 H57B 107.6
H57A C57 H57B 107.1
C57 C58 H58A 109.5
C57 C58 H58B 109.5
H58A C58 H58B 109.5
C57 C58 H58C 109.5
H58A C58 H58C 109.5
H58B C58 H58C 109.5
C58A C57A S7 100.7(14)
C58A C57A H57C 111.6
S7 C57A H57C 111.6
C58A C57A H57D 111.6
S7 C57A H57D 111.6
H57C C57A H57D 109.4
C57A C58A H58D 109.5
C57A C58A H58E 109.5
H58D C58A H58E 109.5
C57A C58A H58F 109.5
H58D C58A H58F 109.5
H58E C58A H58F 109.5
N1 Gd1 S5 106.01(19)
N1 Gd1 S3 105.22(19)
S5 Gd1 S3 89.03(8)
N1 Gd1 S2 101.8(2)
S5 Gd1 S2 149.28(7)
S3 Gd1 S2 71.05(8)
N1 Gd1 S4 108.61(19)
S5 Gd1 S4 79.27(6)
S3 Gd1 S4 146.06(7)
S2 Gd1 S4 104.09(6)
N1 Gd1 S1 166.44(18)
S5 Gd1 S1 85.05(5)
S3 Gd1 S1 82.36(7)
S2 Gd1 S1 69.65(6)
S4 Gd1 S1 65.09(5)
N1 Gd1 Gd3 136.68(19)
S5 Gd1 Gd3 44.97(4)
S3 Gd1 Gd3 105.21(5)
S2 Gd1 Gd3 116.90(5)
S4 Gd1 Gd3 45.60(4)
S1 Gd1 Gd3 48.07(3)
N1 Gd1 Gd2 133.57(19)
S5 Gd1 Gd2 105.94(5)
S3 Gd1 Gd2 43.22(6)
S2 Gd1 Gd2 43.75(5)
S4 Gd1 Gd2 109.75(4)
S1 Gd1 Gd2 46.62(3)
Gd3 Gd1 Gd2 89.454(12)
N2 Gd2 S3 111.7(2)
N2 Gd2 S8 112.7(2)
S3 Gd2 S8 84.51(8)
N2 Gd2 S2 98.2(2)
S3 Gd2 S2 70.64(7)
S8 Gd2 S2 145.92(8)
N2 Gd2 S9 99.5(2)
S3 Gd2 S9 148.21(7)
S8 Gd2 S9 77.75(8)
S2 Gd2 S9 111.78(7)
N2 Gd2 S1 157.1(2)
S3 Gd2 S1 84.33(6)
S8 Gd2 S1 84.07(6)
S2 Gd2 S1 70.93(6)
S9 Gd2 S1 67.89(6)
N2 Gd2 Si4 29.4(3)
S3 Gd2 Si4 89.84(13)
S8 Gd2 Si4 92.16(16)
S2 Gd2 Si4 110.18(14)
S9 Gd2 Si4 116.74(12)
S1 Gd2 Si4 173.32(15)
N2 Gd2 Gd4 135.2(2)
S3 Gd2 Gd4 104.43(5)
S8 Gd2 Gd4 44.91(5)
S2 Gd2 Gd4 118.63(5)
S9 Gd2 Gd4 45.27(5)
S1 Gd2 Gd4 48.01(4)
Si4 Gd2 Gd4 131.17(14)
N2 Gd2 Gd1 134.3(2)
S3 Gd2 Gd1 43.19(6)
S8 Gd2 Gd1 102.76(6)
S2 Gd2 Gd1 43.24(5)
S9 Gd2 Gd1 115.82(5)
S1 Gd2 Gd1 48.88(4)
Si4 Gd2 Gd1 127.25(11)
Gd4 Gd2 Gd1 90.369(12)
N4 Gd4 S7 95.6(2)
N4 Gd4 S6 118.44(17)
S7 Gd4 S6 71.15(6)
N4 Gd4 S8 114.3(2)
S7 Gd4 S8 146.90(7)
S6 Gd4 S8 81.79(7)
N4 Gd4 S9 97.46(17)
S7 Gd4 S9 113.60(7)
S6 Gd4 S9 143.59(7)
S8 Gd4 S9 77.76(8)
N4 Gd4 S1 154.50(18)
S7 Gd4 S1 73.07(5)
S6 Gd4 S1 80.17(5)
S8 Gd4 S1 84.04(7)
S9 Gd4 S1 68.07(6)
N4 Gd4 Si8 26.16(19)
S7 Gd4 Si8 109.83(8)
S6 Gd4 Si8 101.35(6)
S8 Gd4 Si8 93.61(8)
S9 Gd4 Si8 109.66(7)
S1 Gd4 Si8 177.01(7)
N4 Gd4 Gd2 134.46(18)
S7 Gd4 Gd2 120.96(4)
S6 Gd4 Gd2 99.80(4)
S8 Gd4 Gd2 44.76(5)
S9 Gd4 Gd2 45.42(6)
S1 Gd4 Gd2 48.14(4)
Si8 Gd4 Gd2 128.90(6)
N4 Gd4 Gd3 134.85(19)
S7 Gd4 Gd3 43.17(4)
S6 Gd4 Gd3 43.30(4)
S8 Gd4 Gd3 103.78(6)
S9 Gd4 Gd3 114.06(5)
S1 Gd4 Gd3 47.30(4)
Si8 Gd4 Gd3 135.36(5)
Gd2 Gd4 Gd3 89.780(12)
N3 Gd3 S7 95.91(15)
N3 Gd3 S6 113.50(16)
S7 Gd3 S6 71.27(6)
N3 Gd3 S5 110.82(15)
S7 Gd3 S5 147.90(7)
S6 Gd3 S5 81.67(6)
N3 Gd3 S4 104.61(16)
S7 Gd3 S4 112.68(6)
S6 Gd3 S4 141.20(6)
S5 Gd3 S4 78.26(6)
N3 Gd3 S1 159.21(16)
S7 Gd3 S1 72.66(6)
S6 Gd3 S1 79.88(5)
S5 Gd3 S1 86.12(6)
S4 Gd3 S1 66.01(5)
N3 Gd3 Si6 25.56(16)
S7 Gd3 Si6 103.95(6)
S6 Gd3 Si6 92.76(6)
S5 Gd3 Si6 94.06(7)
S4 Gd3 Si6 121.34(6)
S1 Gd3 Si6 172.54(6)
N3 Gd3 Si5 25.48(16)
S7 Gd3 Si5 86.21(6)
S6 Gd3 Si5 131.57(6)
S5 Gd3 Si5 125.37(6)
S4 Gd3 Si5 86.82(6)
S1 Gd3 Si5 134.05(6)
Si6 Gd3 Si5 51.04(6)
N3 Gd3 Gd1 136.53(15)
S7 Gd3 Gd1 122.54(4)
S6 Gd3 Gd1 98.71(4)
S5 Gd3 Gd1 44.25(4)
S4 Gd3 Gd1 45.09(4)
S1 Gd3 Gd1 50.00(4)
Si6 Gd3 Gd1 133.40(5)
Si5 Gd3 Gd1 129.14(4)
N3 Gd3 Gd4 133.15(15)
S7 Gd3 Gd4 43.14(4)
S6 Gd3 Gd4 43.49(4)
S5 Gd3 Gd4 104.90(5)
S4 Gd3 Gd4 111.63(4)
S1 Gd3 Gd4 46.77(4)
Si6 Gd3 Gd4 126.30(4)
Si5 Gd3 Gd4 129.29(4)
Gd1 Gd3 Gd4 90.312(12)
O1A Li1 O1 5.2(8)
O1A Li1 O3 113.0(12)
O1 Li1 O3 108.1(12)
O1A Li1 O2 109.8(12)
O1 Li1 O2 112.8(12)
O3 Li1 O2 93.5(11)
O1A Li1 O4A 98.9(13)
O1 Li1 O4A 101.4(13)
O3 Li1 O4A 130.3(12)
O2 Li1 O4A 110.8(11)
O1A Li1 O4 136.2(15)
O1 Li1 O4 136.7(14)
O3 Li1 O4 92.6(10)
O2 Li1 O4 103.0(12)
O4A Li1 O4 41.0(6)
O1A Li1 O3A 117.3(12)
O1 Li1 O3A 112.1(11)
O3 Li1 O3A 19.8(6)
O2 Li1 O3A 108.4(12)
O4A Li1 O3A 111.3(11)
O4 Li1 O3A 76.8(9)
O1A Li1 O2A 120.8(11)
O1 Li1 O2A 124.6(11)
O3 Li1 O2A 98.3(12)
O2 Li1 O2A 16.0(7)
O4A Li1 O2A 96.5(11)
O4 Li1 O2A 87.6(11)
O3A Li1 O2A 109.0(12)
O1A Li1 C41A 29.6(6)
O1 Li1 C41A 24.5(6)
O3 Li1 C41A 87.8(9)
O2 Li1 C41A 129.2(11)
O4A Li1 C41A 106.4(12)
O4 Li1 C41A 127.7(12)
O3A Li1 C41A 88.3(8)
O2A Li1 C41A 144.0(11)
O1A Li1 C44 23.0(7)
O1 Li1 C44 28.3(6)
O3 Li1 C44 134.4(12)
O2 Li1 C44 96.8(9)
O4A Li1 C44 86.4(10)
O4 Li1 C44 127.4(11)
O3A Li1 C44 140.3(11)
O2A Li1 C44 103.5(8)
C41A Li1 C44 52.2(6)
Si6 N3 Si5 119.4(4)
Si6 N3 Gd3 120.1(3)
Si5 N3 Gd3 120.5(3)
Si8 N4 Si7 121.0(4)
Si8 N4 Gd4 117.3(4)
Si7 N4 Gd4 121.6(3)
Si4A N2 Si3 113.3(5)
Si4A N2 Si4 15.2(4)
Si3 N2 Si4 126.5(5)
Si4A N2 Gd2 125.2(5)
Si3 N2 Gd2 121.5(4)
Si4 N2 Gd2 111.8(5)
Si1 N1 Si2 116.9(4)
Si1 N1 Gd1 123.1(4)
Si2 N1 Gd1 119.9(3)
C33 S1 Gd4 114.7(3)
C33 S1 Gd2 100.2(3)
Gd4 S1 Gd2 83.85(5)
C33 S1 Gd3 115.7(3)
Gd4 S1 Gd3 85.93(5)
Gd2 S1 Gd3 143.67(6)
C33 S1 Gd1 103.8(3)
Gd4 S1 Gd1 141.14(6)
Gd2 S1 Gd1 84.50(5)
Gd3 S1 Gd1 81.92(4)
C1 S2 Gd1 107.1(4)
C1 S2 Gd2 108.0(4)
Gd1 S2 Gd2 93.02(7)
C3 S3 Gd1 121.2(4)
C3 S3 Gd2 120.1(4)
Gd1 S3 Gd2 93.60(7)
C25 S8 C25A 18.4(12)
C25 S8 Gd2 104.8(9)
C25A S8 Gd2 99.4(8)
C25 S8 Gd4 104.1(10)
C25A S8 Gd4 86.6(8)
Gd2 S8 Gd4 90.33(7)
C5 S9 Gd4 112.4(4)
C5 S9 Gd2 111.0(5)
Gd4 S9 Gd2 89.31(7)
C17 S6 Gd3 119.5(3)
C17 S6 Gd4 120.5(3)
Gd3 S6 Gd4 93.21(6)
C7 S4 Gd1 118.7(3)
C7 S4 Gd3 119.4(3)
Gd1 S4 Gd3 89.31(6)
C9A S5 C9 3.4(10)
C9A S5 Gd1 97.1(7)
C9 S5 Gd1 95.4(7)
C9A S5 Gd3 97.6(8)
C9 S5 Gd3 94.8(6)
Gd1 S5 Gd3 90.78(6)
C57 S7 C57A 30.4(8)
C57 S7 Gd4 122.2(7)
C57A S7 Gd4 95.3(6)
C57 S7 Gd3 114.0(7)
C57A S7 Gd3 105.9(6)
Gd4 S7 Gd3 93.69(6)
N3 Si6 C11 111.9(4)
N3 Si6 C12 111.8(4)
C11 Si6 C12 104.4(5)
N3 Si6 C13 112.0(4)
C11 Si6 C13 105.3(6)
C12 Si6 C13 111.0(6)
N3 Si6 Gd3 34.3(2)
C11 Si6 Gd3 78.0(3)
C12 Si6 Gd3 117.3(3)
C13 Si6 Gd3 129.1(4)
N3 Si5 C14 110.9(3)
N3 Si5 C15 114.5(4)
C14 Si5 C15 106.1(4)
N3 Si5 C16 114.1(4)
C14 Si5 C16 107.1(4)
C15 Si5 C16 103.5(4)
N3 Si5 Gd3 34.0(2)
C14 Si5 Gd3 77.7(3)
C15 Si5 Gd3 119.3(3)
C16 Si5 Gd3 134.1(3)
N4 Si7 C21 112.6(6)
N4 Si7 C19 113.4(4)
C21 Si7 C19 103.3(5)
N4 Si7 C20 113.9(5)
C21 Si7 C20 106.2(7)
C19 Si7 C20 106.6(5)
N4 Si8 C23 112.2(5)
N4 Si8 C24 115.3(5)
C23 Si8 C24 106.6(6)
N4 Si8 C22 108.7(4)
C23 Si8 C22 107.4(6)
C24 Si8 C22 106.2(5)
N4 Si8 Gd4 36.5(3)
C23 Si8 Gd4 114.3(4)
C24 Si8 Gd4 137.2(4)
C22 Si8 Gd4 73.8(3)
N2 Si3 C28 115.3(7)
N2 Si3 C29 112.7(5)
C28 Si3 C29 102.8(7)
N2 Si3 C27 112.5(4)
C28 Si3 C27 104.9(6)
C29 Si3 C27 107.8(7)
N2 Si3 Si4A 32.3(3)
C28 Si3 Si4A 97.2(6)
C29 Si3 Si4A 93.2(5)
C27 Si3 Si4A 144.8(3)
C31 Si4 N2 97.2(8)
C31 Si4 C30 98.5(10)
N2 Si4 C30 120.2(8)
C31 Si4 C32 91.1(10)
N2 Si4 C32 110.2(9)
C30 Si4 C32 126.7(11)
C31 Si4 Gd2 108.9(7)
N2 Si4 Gd2 38.8(3)
C30 Si4 Gd2 81.6(7)
C32 Si4 Gd2 143.3(7)
Si4 C30 H30A 109.5
Si4 C30 H30B 109.5
H30A C30 H30B 109.5
Si4 C30 H30C 109.5
H30A C30 H30C 109.5
H30B C30 H30C 109.5
Si4 C31 H31A 109.5
Si4 C31 H31B 109.5
H31A C31 H31B 109.5
Si4 C31 H31C 109.5
H31A C31 H31C 109.5
H31B C31 H31C 109.5
Si4 C32 H32A 109.5
Si4 C32 H32B 109.5
H32A C32 H32B 109.5
Si4 C32 H32C 109.5
H32A C32 H32C 109.5
H32B C32 H32C 109.5
N2 Si4A C31A 131.1(9)
N2 Si4A C30A 108.9(9)
C31A Si4A C30A 105.5(11)
N2 Si4A C32A 110.5(8)
C31A Si4A C32A 84.6(10)
C30A Si4A C32A 114.5(11)
N2 Si4A Si3 34.4(4)
C31A Si4A Si3 110.3(9)
C30A Si4A Si3 141.6(8)
C32A Si4A Si3 82.7(8)
Si4A C30A H30D 109.5
Si4A C30A H30E 109.5
H30D C30A H30E 109.5
Si4A C30A H30F 109.5
H30D C30A H30F 109.5
H30E C30A H30F 109.5
Si4A C31A H31D 109.5
Si4A C31A H31E 109.5
H31D C31A H31E 109.5
Si4A C31A H31F 109.5
H31D C31A H31F 109.5
H31E C31A H31F 109.5
Si4A C32A H32D 109.5
Si4A C32A H32E 109.5
H32D C32A H32E 109.5
Si4A C32A H32F 109.5
H32D C32A H32F 109.5
H32E C32A H32F 109.5
N1 Si1 C36 111.4(4)
N1 Si1 C37 116.6(6)
C36 Si1 C37 107.5(6)
N1 Si1 C35 109.4(5)
C36 Si1 C35 104.7(7)
C37 Si1 C35 106.5(6)
N1 Si2 C39 112.6(5)
N1 Si2 C40 113.8(5)
C39 Si2 C40 108.5(6)
N1 Si2 C38 110.3(4)
C39 Si2 C38 107.9(5)
C40 Si2 C38 103.3(5)

loop_
_geom_bond_atom_site_label_1
_geom_bond_atom_site_label_2
_geom_bond_distance
C1 C2 1.473(15)
C1 S2 1.882(10)
C1 H1A 0.9700
C1 H1B 0.9700
C2 H2A 0.9600
C2 H2B 0.9600
C2 H2C 0.9600
C3 C4 1.519(13)
C3 S3 1.846(9)
C3 H3A 0.9700
C3 H3B 0.9700
C4 H4A 0.9600
C4 H4B 0.9600
C4 H4C 0.9600
C5 C6 1.561(17)
C5 S9 1.795(10)
C5 H5A 0.9700
C5 H5B 0.9700
C6 H6A 0.9600
C6 H6B 0.9600
C6 H6C 0.9600
C7 C8 1.546(14)
C7 S4 1.819(9)
C7 H7A 0.9700
C7 H7B 0.9700
C8 H8A 0.9600
C8 H8B 0.9600
C8 H8C 0.9600
C9 C10 1.584(18)
C9 S5 1.90(2)
C9 H9A 0.9700
C9 H9B 0.9700
C10 H10A 0.9600
C10 H10B 0.9600
C10 H10C 0.9600
C9A C10A 1.586(18)
C9A S5 1.89(3)
C9A H9X 0.9700
C9A H9Y 0.9700
C10A H10X 0.9600
C10A H10Y 0.9600
C10A H10Z 0.9600
C11 Si6 1.843(10)
C11 H11A 0.9600
C11 H11B 0.9600
C11 H11C 0.9600
C12 Si6 1.893(10)
C12 H12A 0.9600
C12 H12B 0.9600
C12 H12C 0.9600
C13 Si6 1.909(10)
C13 H13A 0.9600
C13 H13B 0.9600
C13 H13C 0.9600
C14 Si5 1.848(9)
C14 H14A 0.9600
C14 H14B 0.9600
C14 H14C 0.9600
C15 Si5 1.887(8)
C15 H15A 0.9600
C15 H15B 0.9600
C15 H15C 0.9600
C16 Si5 1.901(9)
C16 H16A 0.9600
C16 H16B 0.9600
C16 H16C 0.9600
C17 C18 1.425(13)
C17 S6 1.841(8)
C17 H17A 0.9700
C17 H17B 0.9700
C18 H18A 0.9600
C18 H18B 0.9600
C18 H18C 0.9600
C19 Si7 1.849(9)
C19 H19A 0.9600
C19 H19B 0.9600
C19 H19C 0.9600
C20 Si7 1.924(14)
C20 H20A 0.9600
C20 H20B 0.9600
C20 H20C 0.9600
C21 Si7 1.842(11)
C21 H21A 0.9600
C21 H21B 0.9600
C21 H21C 0.9600
C22 Si8 1.886(10)
C22 H22A 0.9600
C22 H22B 0.9600
C22 H22C 0.9600
C23 Si8 1.837(11)
C23 H23A 0.9600
C23 H23B 0.9600
C23 H23C 0.9600
C24 Si8 1.853(13)
C24 H24A 0.9600
C24 H24B 0.9600
C24 H24C 0.9600
C25 S8 1.63(2)
C25 C26 1.72(2)
C25 H25X 0.9700
C25 H25Y 0.9700
C26 H26X 0.9600
C26 H26Y 0.9600
C26 H26Z 0.9600
C25A C26A 1.73(2)
C25A S8 2.13(3)
C25A H25A 0.9700
C25A H25B 0.9700
C26A H26A 0.9600
C26A H26B 0.9600
C26A H26C 0.9600
C27 Si3 1.879(11)
C27 H27A 0.9600
C27 H27B 0.9600
C27 H27C 0.9600
C28 Si3 1.847(14)
C28 H28A 0.9600
C28 H28B 0.9600
C28 H28C 0.9600
C29 Si3 1.865(13)
C29 H29A 0.9600
C29 H29B 0.9600
C29 H29C 0.9600
C33 C34 1.403(11)
C33 S1 1.870(8)
C33 H33A 0.9700
C33 H33B 0.9700
C34 H34A 0.9600
C34 H34B 0.9600
C34 H34C 0.9600
C35 Si1 2.019(14)
C35 H35A 0.9600
C35 H35B 0.9600
C35 H35C 0.9600
C35 H35X 0.9600
C35 H35Y 0.9600
C35 H35Z 0.9600
C36 Si1 1.839(13)
C36 H36A 0.9600
C36 H36B 0.9600
C36 H36C 0.9600
C36 H36X 0.9600
C36 H36Y 0.9600
C36 H36Z 0.9600
C37 Si1 1.896(14)
C37 H37A 0.9600
C37 H37B 0.9600
C37 H37C 0.9600
C38 Si2 1.895(9)
C38 H38A 0.9600
C38 H38B 0.9600
C38 H38C 0.9600
C39 Si2 1.868(11)
C39 H39A 0.9600
C39 H39B 0.9600
C39 H39C 0.9600
C40 Si2 1.884(11)
C40 H40A 0.9600
C40 H40B 0.9600
C40 H40C 0.9600
O1 C44 1.475(13)
O1 C41 1.501(13)
O1 Li1 1.77(3)
C41 C42 1.594(14)
C41 H41A 0.9700
C41 H41B 0.9700
C42 C43 1.463(14)
C42 H42A 0.9700
C42 H42B 0.9700
C43 C44 1.506(14)
C43 H43A 0.9700
C43 H43B 0.9700
C44 Li1 2.77(3)
C44 H44A 0.9700
C44 H44B 0.9700
O2 C48 1.486(13)
O2 C45 1.491(14)
O2 Li1 1.95(3)
C45 C46 1.563(14)
C45 H45A 0.9700
C45 H45B 0.9700
C46 C47 1.481(14)
C46 H46A 0.9700
C46 H46B 0.9700
C47 C48 1.513(15)
C47 H47A 0.9700
C47 H47B 0.9700
C48 H48A 0.9700
C48 H48B 0.9700
O3 C52 1.483(14)
O3 C49 1.499(13)
O3 Li1 1.90(2)
C49 C50 1.636(14)
C49 H49A 0.9700
C49 H49B 0.9700
C50 C51 1.493(14)
C50 H50A 0.9700
C50 H50B 0.9700
C51 C52 1.521(14)
C51 H51A 0.9700
C51 H51B 0.9700
C52 H52A 0.9700
C52 H52B 0.9700
O4 C56 1.465(14)
O4 C53 1.536(13)
O4 Li1 1.99(2)
C53 C54 1.598(14)
C53 H53A 0.9700
C53 H53B 0.9700
C54 C55 1.484(15)
C54 H54A 0.9700
C54 H54B 0.9700
C55 C56 1.482(14)
C55 H55A 0.9700
C55 H55B 0.9700
C56 H56A 0.9700
C56 H56B 0.9700
O1A C44A 1.489(14)
O1A C41A 1.500(14)
O1A Li1 1.70(3)
C41A C42A 1.602(14)
C41A Li1 2.72(3)
C41A H41X 0.9700
C41A H41Y 0.9700
C42A C43A 1.473(14)
C42A H42X 0.9700
C42A H42Y 0.9700
C43A C44A 1.490(14)
C43A H43X 0.9700
C43A H43Y 0.9700
C44A H44X 0.9700
C44A H44Y 0.9700
O2A C45A 1.477(13)
O2A C48A 1.490(13)
O2A Li1 2.14(2)
C45A C46A 1.569(14)
C45A H45X 0.9700
C45A H45Y 0.9700
C46A C47A 1.469(14)
C46A H46X 0.9700
C46A H46Y 0.9700
C47A C48A 1.483(15)
C47A H47X 0.9700
C47A H47Y 0.9700
C48A H48X 0.9700
C48A H48Y 0.9700
O3A C52A 1.485(13)
O3A C49A 1.507(13)
O3A Li1 2.06(2)
C49A C50A 1.602(14)
C49A H49X 0.9700
C49A H49Y 0.9700
C50A C51A 1.474(14)
C50A H50X 0.9700
C50A H50Y 0.9700
C51A C52A 1.499(14)
C51A H51X 0.9700
C51A H51Y 0.9700
C52A H52X 0.9700
C52A H52Y 0.9700
O4A C56A 1.464(14)
O4A C53A 1.489(14)
O4A Li1 1.96(2)
C53A C54A 1.593(15)
C53A H53X 0.9700
C53A H53Y 0.9700
C54A C55A 1.476(14)
C54A H54X 0.9700
C54A H54Y 0.9700
C55A C56A 1.504(15)
C55A H55X 0.9700
C55A H55Y 0.9700
C56A H56X 0.9700
C56A H56Y 0.9700
C57 C58 1.47(3)
C57 S7 1.766(19)
C57 H57A 0.9700
C57 H57B 0.9700
C58 H58A 0.9600
C58 H58B 0.9600
C58 H58C 0.9600
C57A C58A 1.50(3)
C57A S7 2.00(2)
C57A H57C 0.9700
C57A H57D 0.9700
C58A H58D 0.9600
C58A H58E 0.9600
C58A H58F 0.9600
Gd1 N1 2.262(7)
Gd1 S5 2.780(2)
Gd1 S3 2.793(3)
Gd1 S2 2.793(2)
Gd1 S4 2.821(2)
Gd1 S1 3.0820(19)
Gd2 N2 2.284(8)
Gd2 S3 2.794(3)
Gd2 S8 2.795(3)
Gd2 S2 2.820(2)
Gd2 S9 2.828(3)
Gd2 S1 2.9734(19)
Gd4 N4 2.292(7)
Gd4 S7 2.784(2)
Gd4 S6 2.800(2)
Gd4 S8 2.803(2)
Gd4 S9 2.820(2)
Gd4 S1 2.9677(19)
Gd3 N3 2.246(6)
Gd3 S7 2.7853(19)
Gd3 S6 2.791(2)
Gd3 S5 2.815(2)
Gd3 S4 2.846(2)
Gd3 S1 2.9933(18)
N3 Si6 1.717(7)
N3 Si5 1.727(6)
N4 Si8 1.699(7)
N4 Si7 1.721(8)
N2 Si4A 1.618(10)
N2 Si3 1.711(10)
N2 Si4 1.786(11)
N1 Si1 1.693(7)
N1 Si2 1.753(8)
Si3 Si4A 2.781(9)
Si4 C31 1.779(17)
Si4 C30 1.814(18)
Si4 C32 1.915(17)
C30 H30A 0.9600
C30 H30B 0.9600
C30 H30C 0.9600
C31 H31A 0.9600
C31 H31B 0.9600
C31 H31C 0.9600
C32 H32A 0.9600
C32 H32B 0.9600
C32 H32C 0.9600
Si4A C31A 1.794(17)
Si4A C30A 1.813(19)
Si4A C32A 1.945(18)
C30A H30D 0.9600
C30A H30E 0.9600
C30A H30F 0.9600
C31A H31D 0.9600
C31A H31E 0.9600
C31A H31F 0.9600
C32A H32D 0.9600
C32A H32E 0.9600
C32A H32F 0.9600

loop_
_platon_squeeze_void_nr
_platon_squeeze_void_average_x
_platon_squeeze_void_average_y
_platon_squeeze_void_average_z
_platon_squeeze_void_volume
_platon_squeeze_void_count_electrons
_platon_squeeze_void_content
1 0.344 0.722 0.412 218 41 'C4 H8 O'
2 0.344 0.778 0.912 218 41 'C4 H8 O'
3 0.656 0.222 0.088 218 41 'C4 H8 O'
4 0.656 0.278 0.588 218 41 'C4 H8 O'
